data_4121049
loop_
_publ_author_name
'Yunzhe Jiao'
'James Morris'
'William W. Brennessel'
'William D. Jones'

_publ_contact_author_address
;
 'Department of Chemistry, University of Rochester, Rochester,  
New York 14627'
;
_publ_contact_author_email jones@chem.rochester.edu
_publ_contact_author_name 'William D. Jones'
_publ_section_title
;
 Kinetic and Thermodynamic Selectivity of Intermolecular C-H Activation at
 [Tp'Rh(PMe3)]. How Does the Ancillary Ligand Affect the Metal-Carbon Bond
 Strength?
;
_journal_name_full 'Journal of the American Chemical Society'
_journal_page_first 16198
_journal_page_last 16212
_journal_paper_doi 10.1021/ja4080985
_journal_volume 135
_journal_year 2013
_chemical_formula_moiety 'C26 H45 B N6 P Rh'
_chemical_formula_sum 'C26 H45 B N6 P Rh'
_chemical_formula_weight 586.37
_chemical_name_common jonyj24
_chemical_name_systematic
; 
 ? 
;
_space_group_IT_number 2
_symmetry_cell_setting triclinic
_symmetry_space_group_name_Hall '-P 1'
_symmetry_space_group_name_H-M 'P -1'
_atom_sites_solution_hydrogens geom
_atom_sites_solution_primary direct
_atom_sites_solution_secondary difmap
_audit_creation_method SHELXL-97
_cell_angle_alpha 99.027(2)
_cell_angle_beta 92.400(2)
_cell_angle_gamma 108.194(2)
_cell_formula_units_Z 4
_cell_length_a 13.9414(13)
_cell_length_b 15.3529(15)
_cell_length_c 16.2538(15)
_cell_measurement_reflns_used 4095
_cell_measurement_temperature 100.0(1)
_cell_measurement_theta_max 25.00
_cell_measurement_theta_min 2.69
_cell_volume 3248.8(5)
_computing_cell_refinement 'SAINT (Bruker, 2009)'
_computing_data_collection 'APEX2 (Bruker, 2011)'
_computing_data_reduction 'SAINT (Bruker, 2009)'
_computing_molecular_graphics 'SHELXTL (Sheldrick, 2008)'
_computing_publication_material 'SHELXTL (Sheldrick, 2008)'
_computing_structure_refinement 'SHELXL-97 (Sheldrick, 2008)'
_computing_structure_solution 'SIR97 (Altomare et al., 1999)'
_diffrn_ambient_temperature 100.0(1)
_diffrn_measured_fraction_theta_full 1.000
_diffrn_measured_fraction_theta_max 1.000
_diffrn_measurement_device_type 'Bruker SMART APEX II CCD Platform'
_diffrn_measurement_method 'area detector, \w scans per \f'
_diffrn_radiation_monochromator graphite
_diffrn_radiation_source 'fine-focus sealed tube'
_diffrn_radiation_type MoK\a
_diffrn_radiation_wavelength 0.71073
_diffrn_reflns_av_R_equivalents 0.1120
_diffrn_reflns_av_sigmaI/netI 0.1152
_diffrn_reflns_limit_h_max 16
_diffrn_reflns_limit_h_min -16
_diffrn_reflns_limit_k_max 18
_diffrn_reflns_limit_k_min -18
_diffrn_reflns_limit_l_max 19
_diffrn_reflns_limit_l_min -19
_diffrn_reflns_number 41184
_diffrn_reflns_theta_full 25.03
_diffrn_reflns_theta_max 25.03
_diffrn_reflns_theta_min 1.27
_diffrn_standards_number 0
_exptl_absorpt_coefficient_mu 0.597
_exptl_absorpt_correction_T_max 0.9765
_exptl_absorpt_correction_T_min 0.9001
_exptl_absorpt_correction_type multi-scan
_exptl_absorpt_process_details 'SADABS (Sheldrick, 2008)'
_exptl_crystal_colour colorless
_exptl_crystal_density_diffrn 1.199
_exptl_crystal_description plate
_exptl_crystal_F_000 1232
_exptl_crystal_size_max 0.18
_exptl_crystal_size_mid 0.18
_exptl_crystal_size_min 0.04
_refine_diff_density_max 0.629
_refine_diff_density_min -0.469
_refine_diff_density_rms 0.096
_refine_ls_extinction_method none
_refine_ls_goodness_of_fit_ref 0.939
_refine_ls_hydrogen_treatment mixed
_refine_ls_matrix_type full
_refine_ls_number_parameters 686
_refine_ls_number_reflns 11495
_refine_ls_number_restraints 21
_refine_ls_restrained_S_all 0.939
_refine_ls_R_factor_all 0.1095
_refine_ls_R_factor_gt 0.0562
_refine_ls_shift/su_max 0.001
_refine_ls_shift/su_mean 0.000
_refine_ls_structure_factor_coef Fsqd
_refine_ls_weighting_details 'calc w=1/[\s^2^(Fo^2^)+(0.0527P)^2^+0.0000P] where P=(Fo^2^+2Fc^2^)/3'
_refine_ls_weighting_scheme calc
_refine_ls_wR_factor_gt 0.1116
_refine_ls_wR_factor_ref 0.1270
_reflns_number_gt 6769
_reflns_number_total 11495
_reflns_threshold_expression >2sigma(I)
_cod_data_source_file ja4080985_si_002_04.cif
_cod_data_source_block 3o
_cod_database_code 4121049

loop_
_symmetry_equiv_pos_as_xyz
'x, y, z'
'-x, -y, -z'

loop_
_atom_site_label
_atom_site_type_symbol
_atom_site_fract_x
_atom_site_fract_y
_atom_site_fract_z
_atom_site_U_iso_or_equiv
_atom_site_adp_type
_atom_site_occupancy
_atom_site_symmetry_multiplicity
_atom_site_calc_flag
_atom_site_refinement_flags
_atom_site_disorder_assembly
_atom_site_disorder_group
Rh1 Rh 0.40683(3) 0.28274(3) 0.79595(3) 0.02776(14) Uani 1 1 d . . .
H1 H 0.391(4) 0.227(4) 0.873(4) 0.056 Uiso 1 1 d . . .
P1 P 0.52453(11) 0.21582(12) 0.76151(10) 0.0324(4) Uani 1 1 d . . .
N1 N 0.5073(3) 0.4074(3) 0.8684(3) 0.0294(11) Uani 1 1 d . . .
N2 N 0.5004(3) 0.4906(3) 0.8518(3) 0.0302(12) Uani 1 1 d . . .
N3 N 0.2965(3) 0.3427(3) 0.8362(3) 0.0302(12) Uani 1 1 d . . .
N4 N 0.3100(3) 0.4321(4) 0.8247(3) 0.0306(12) Uani 1 1 d . . .
N5 N 0.4041(3) 0.3558(3) 0.6843(3) 0.0275(11) Uani 1 1 d . . .
N6 N 0.4170(3) 0.4485(3) 0.7053(3) 0.0302(12) Uani 1 1 d . . .
B1 B 0.4085(5) 0.4898(5) 0.7952(4) 0.0288(16) Uani 1 1 d . . .
H1B H 0.4081 0.5552 0.7976 0.035 Uiso 1 1 calc R . .
C1 C 0.5814(4) 0.4288(4) 0.9307(3) 0.0317(14) Uani 1 1 d . . .
C2 C 0.6253(4) 0.5248(5) 0.9515(4) 0.0385(16) Uani 1 1 d . . .
H2A H 0.6808 0.5577 0.9924 0.046 Uiso 1 1 calc R . .
C3 C 0.5736(4) 0.5631(4) 0.9019(4) 0.0356(16) Uani 1 1 d . . .
C4 C 0.2071(4) 0.3112(4) 0.8651(3) 0.0322(14) Uani 1 1 d . . .
C5 C 0.1595(4) 0.3796(5) 0.8715(4) 0.0370(16) Uani 1 1 d . . .
H5 H 0.0949 0.3752 0.8905 0.044 Uiso 1 1 calc R . .
C6 C 0.2257(4) 0.4542(5) 0.8446(3) 0.0333(15) Uani 1 1 d . . .
C7 C 0.3913(4) 0.3349(4) 0.6001(4) 0.0295(14) Uani 1 1 d . . .
C8 C 0.3967(4) 0.4148(4) 0.5672(4) 0.0332(15) Uani 1 1 d . . .
H8 H 0.3910 0.4195 0.5097 0.040 Uiso 1 1 calc R . .
C9 C 0.4121(4) 0.4860(5) 0.6356(4) 0.0379(16) Uani 1 1 d . . .
C10 C 0.6066(4) 0.3580(5) 0.9725(4) 0.0432(17) Uani 1 1 d . . .
H10A H 0.5538 0.2974 0.9550 0.065 Uiso 1 1 calc R . .
H10B H 0.6107 0.3768 1.0333 0.065 Uiso 1 1 calc R . .
H10C H 0.6721 0.3531 0.9566 0.065 Uiso 1 1 calc R . .
C11 C 0.5919(5) 0.6627(4) 0.8961(4) 0.0469(18) Uani 1 1 d . . .
H11A H 0.5280 0.6765 0.8996 0.070 Uiso 1 1 calc R . .
H11B H 0.6185 0.6746 0.8427 0.070 Uiso 1 1 calc R . .
H11C H 0.6412 0.7025 0.9423 0.070 Uiso 1 1 calc R . .
C12 C 0.1706(4) 0.2164(4) 0.8876(4) 0.0432(17) Uani 1 1 d . . .
H12A H 0.1791 0.1705 0.8418 0.065 Uiso 1 1 calc R . .
H12B H 0.0987 0.2008 0.8971 0.065 Uiso 1 1 calc R . .
H12C H 0.2100 0.2156 0.9387 0.065 Uiso 1 1 calc R . .
C13 C 0.2099(5) 0.5431(4) 0.8338(4) 0.0413(16) Uani 1 1 d . . .
H13A H 0.2617 0.5952 0.8697 0.062 Uiso 1 1 calc R . .
H13B H 0.1424 0.5422 0.8493 0.062 Uiso 1 1 calc R . .
H13C H 0.2150 0.5505 0.7752 0.062 Uiso 1 1 calc R . .
C14 C 0.3665(4) 0.2388(4) 0.5512(4) 0.0421(16) Uani 1 1 d . . .
H14A H 0.3451 0.1934 0.5885 0.063 Uiso 1 1 calc R . .
H14B H 0.4267 0.2318 0.5255 0.063 Uiso 1 1 calc R . .
H14C H 0.3116 0.2278 0.5073 0.063 Uiso 1 1 calc R . .
C15 C 0.4224(5) 0.5867(4) 0.6375(4) 0.0485(18) Uani 1 1 d . . .
H15A H 0.4810 0.6261 0.6762 0.073 Uiso 1 1 calc R . .
H15B H 0.3608 0.5982 0.6561 0.073 Uiso 1 1 calc R . .
H15C H 0.4320 0.6014 0.5812 0.073 Uiso 1 1 calc R . .
C16 C 0.3087(4) 0.1617(5) 0.7380(4) 0.0327(15) Uani 1 1 d . . .
C17 C 0.2573(5) 0.0885(5) 0.7045(4) 0.0415(17) Uani 1 1 d . . .
C18 C 0.1948(5) -0.0068(5) 0.6591(5) 0.056(2) Uani 1 1 d . B .
H18A H 0.1736 -0.0022 0.6015 0.067 Uiso 1 1 calc R . .
H18B H 0.1326 -0.0288 0.6876 0.067 Uiso 1 1 calc R . .
C19 C 0.2487(6) -0.0780(5) 0.6545(5) 0.060(2) Uani 1 1 d . . .
H19A H 0.2031 -0.1379 0.6224 0.072 Uiso 1 1 calc R A 1
H19B H 0.3091 -0.0576 0.6235 0.072 Uiso 1 1 calc R A 1
C20 C 0.2820(7) -0.0935(6) 0.7383(5) 0.076(3) Uani 0.313(4) 1 d PD B 1
H20A H 0.2231 -0.1349 0.7605 0.092 Uiso 0.313(4) 1 calc PR B 1
H20B H 0.3057 -0.0331 0.7774 0.092 Uiso 0.313(4) 1 calc PR B 1
C21 C 0.367(3) -0.137(3) 0.734(2) 0.074(5) Uani 0.313(4) 1 d PD B 1
H21A H 0.4324 -0.0879 0.7326 0.089 Uiso 0.313(4) 1 calc PR B 1
H21B H 0.3544 -0.1837 0.6824 0.089 Uiso 0.313(4) 1 calc PR B 1
C22 C 0.375(3) -0.186(3) 0.813(2) 0.106(8) Uani 0.313(4) 1 d PD B 1
H22A H 0.3105 -0.2003 0.8395 0.127 Uiso 0.313(4) 1 calc PR B 1
H22B H 0.3907 -0.2442 0.7957 0.127 Uiso 0.313(4) 1 calc PR B 1
C23 C 0.459(2) -0.116(2) 0.871(2) 0.119(8) Uani 0.313(4) 1 d PD B 1
H23A H 0.4701 -0.1421 0.9208 0.178 Uiso 0.313(4) 1 calc PR B 1
H23B H 0.4414 -0.0593 0.8884 0.178 Uiso 0.313(4) 1 calc PR B 1
H23C H 0.5215 -0.1007 0.8429 0.178 Uiso 0.313(4) 1 calc PR B 1
C20' C 0.2820(7) -0.0935(6) 0.7383(5) 0.076(3) Uani 0.226(15) 1 d PD B 5
H20C H 0.2224 -0.1133 0.7702 0.092 Uiso 0.226(15) 1 calc PR B 5
H20D H 0.3297 -0.0346 0.7703 0.092 Uiso 0.226(15) 1 calc PR B 5
C21' C 0.334(7) -0.168(5) 0.727(3) 0.074(5) Uani 0.226(15) 1 d PD B 5
H21C H 0.3562 -0.1737 0.6705 0.089 Uiso 0.226(15) 1 calc PR B 5
H21D H 0.2831 -0.2286 0.7318 0.089 Uiso 0.226(15) 1 calc PR B 5
C22' C 0.429(3) -0.148(3) 0.794(3) 0.106(8) Uani 0.226(15) 1 d PD B 5
H22C H 0.4849 -0.1637 0.7670 0.127 Uiso 0.226(15) 1 calc PR B 5
H22D H 0.4529 -0.0820 0.8221 0.127 Uiso 0.226(15) 1 calc PR B 5
C23' C 0.386(4) -0.211(5) 0.854(4) 0.119(8) Uani 0.226(15) 1 d PD B 5
H23D H 0.4400 -0.2053 0.8978 0.178 Uiso 0.226(15) 1 calc PR B 5
H23E H 0.3605 -0.2760 0.8244 0.178 Uiso 0.226(15) 1 calc PR B 5
H23F H 0.3310 -0.1942 0.8801 0.178 Uiso 0.226(15) 1 calc PR B 5
C20" C 0.2820(7) -0.0935(6) 0.7383(5) 0.076(3) Uani 0.461(15) 1 d PD B 6
H20E H 0.2202 -0.1160 0.7671 0.092 Uiso 0.461(15) 1 calc PR B 6
H20F H 0.3226 -0.0319 0.7709 0.092 Uiso 0.461(15) 1 calc PR B 6
C21" C 0.343(3) -0.159(2) 0.7447(17) 0.074(5) Uani 0.461(15) 1 d PD B 6
H21E H 0.4096 -0.1353 0.7233 0.089 Uiso 0.461(15) 1 calc PR B 6
H21F H 0.3060 -0.2218 0.7117 0.089 Uiso 0.461(15) 1 calc PR B 6
C22" C 0.3563(19) -0.164(2) 0.8420(13) 0.106(8) Uani 0.461(15) 1 d PD B 6
H22E H 0.3744 -0.1019 0.8775 0.127 Uiso 0.461(15) 1 calc PR B 6
H22F H 0.2942 -0.2063 0.8599 0.127 Uiso 0.461(15) 1 calc PR B 6
C23" C 0.4420(19) -0.203(2) 0.844(2) 0.119(8) Uani 0.461(15) 1 d PD B 6
H23G H 0.4577 -0.2107 0.9016 0.178 Uiso 0.461(15) 1 calc PR B 6
H23H H 0.5019 -0.1608 0.8256 0.178 Uiso 0.461(15) 1 calc PR B 6
H23I H 0.4225 -0.2642 0.8072 0.178 Uiso 0.461(15) 1 calc PR B 6
C24 C 0.5140(4) 0.1515(5) 0.6562(4) 0.0476(18) Uani 1 1 d . . .
H24A H 0.5718 0.1285 0.6496 0.071 Uiso 1 1 calc R . .
H24B H 0.5136 0.1926 0.6158 0.071 Uiso 1 1 calc R . .
H24C H 0.4508 0.0987 0.6462 0.071 Uiso 1 1 calc R . .
C25 C 0.5364(5) 0.1310(5) 0.8243(4) 0.0505(19) Uani 1 1 d . . .
H25A H 0.5854 0.1019 0.8018 0.076 Uiso 1 1 calc R . .
H25B H 0.4702 0.0830 0.8226 0.076 Uiso 1 1 calc R . .
H25C H 0.5599 0.1623 0.8823 0.076 Uiso 1 1 calc R . .
C26 C 0.6504(4) 0.2966(4) 0.7673(4) 0.0367(15) Uani 1 1 d . . .
H26A H 0.6949 0.2645 0.7409 0.055 Uiso 1 1 calc R . .
H26B H 0.6761 0.3220 0.8261 0.055 Uiso 1 1 calc R . .
H26C H 0.6491 0.3476 0.7382 0.055 Uiso 1 1 calc R . .
Rh2 Rh 0.90550(3) 0.29122(3) 0.61417(3) 0.02922(14) Uani 1 1 d . . .
H2 H 0.897(4) 0.269(4) 0.517(4) 0.058 Uiso 1 1 d . . .
P2 P 1.02258(12) 0.21957(12) 0.61082(11) 0.0376(4) Uani 1 1 d . . .
N7 N 1.0091(3) 0.4267(3) 0.6176(3) 0.0315(12) Uani 1 1 d . . .
N8 N 0.9999(3) 0.4982(3) 0.6768(3) 0.0313(12) Uani 1 1 d . . .
N9 N 0.7955(3) 0.3598(3) 0.6096(3) 0.0287(11) Uani 1 1 d . . .
N10 N 0.8107(3) 0.4397(3) 0.6668(3) 0.0288(11) Uani 1 1 d . . .
N11 N 0.8995(3) 0.3212(3) 0.7541(3) 0.0293(11) Uani 1 1 d . . .
N12 N 0.9103(3) 0.4122(3) 0.7866(3) 0.0270(11) Uani 1 1 d . . .
B2 B 0.9091(5) 0.4813(5) 0.7287(4) 0.0328(17) Uani 1 1 d . . .
H2B H 0.9096 0.5417 0.7626 0.039 Uiso 1 1 calc R . .
C27 C 1.0796(4) 0.4662(5) 0.5694(4) 0.0373(16) Uani 1 1 d . . .
C28 C 1.1162(4) 0.5617(5) 0.5978(4) 0.0404(17) Uani 1 1 d . . .
H28 H 1.1674 0.6057 0.5751 0.049 Uiso 1 1 calc R . .
C29 C 1.0653(4) 0.5808(4) 0.6642(4) 0.0362(15) Uani 1 1 d . . .
C30 C 0.7075(4) 0.3428(4) 0.5636(4) 0.0317(14) Uani 1 1 d . . .
C31 C 0.6658(4) 0.4134(4) 0.5914(4) 0.0336(15) Uani 1 1 d . . .
H31 H 0.6042 0.4190 0.5696 0.040 Uiso 1 1 calc R . .
C32 C 0.7316(4) 0.4722(4) 0.6562(4) 0.0313(14) Uani 1 1 d . . .
C33 C 0.8792(4) 0.2732(4) 0.8169(4) 0.0303(14) Uani 1 1 d . . .
C34 C 0.8813(4) 0.3343(4) 0.8900(4) 0.0355(15) Uani 1 1 d . . .
H34 H 0.8721 0.3190 0.9441 0.043 Uiso 1 1 calc R . .
C35 C 0.8992(4) 0.4207(4) 0.8696(4) 0.0308(14) Uani 1 1 d . . .
C36 C 1.1066(4) 0.4131(5) 0.4936(4) 0.0463(18) Uani 1 1 d . . .
H36A H 1.1082 0.4465 0.4467 0.069 Uiso 1 1 calc R . .
H36B H 1.0558 0.3510 0.4789 0.069 Uiso 1 1 calc R . .
H36C H 1.1735 0.4070 0.5055 0.069 Uiso 1 1 calc R . .
C37 C 1.0707(5) 0.6708(5) 0.7154(4) 0.0495(19) Uani 1 1 d . . .
H37A H 1.0034 0.6784 0.7126 0.074 Uiso 1 1 calc R . .
H37B H 1.1189 0.7217 0.6938 0.074 Uiso 1 1 calc R . .
H37C H 1.0933 0.6723 0.7736 0.074 Uiso 1 1 calc R . .
C38 C 0.6684(4) 0.2621(4) 0.4943(3) 0.0359(15) Uani 1 1 d . . .
H38A H 0.7232 0.2583 0.4594 0.054 Uiso 1 1 calc R . .
H38B H 0.6130 0.2698 0.4602 0.054 Uiso 1 1 calc R . .
H38C H 0.6433 0.2047 0.5173 0.054 Uiso 1 1 calc R . .
C39 C 0.7220(4) 0.5560(4) 0.7112(4) 0.0391(16) Uani 1 1 d . . .
H39A H 0.7841 0.6089 0.7129 0.059 Uiso 1 1 calc R . .
H39B H 0.7118 0.5430 0.7679 0.059 Uiso 1 1 calc R . .
H39C H 0.6640 0.5712 0.6890 0.059 Uiso 1 1 calc R . .
C40 C 0.8516(5) 0.1696(4) 0.8051(4) 0.0450(17) Uani 1 1 d . . .
H40A H 0.8395 0.1434 0.7452 0.068 Uiso 1 1 calc R . .
H40B H 0.7900 0.1444 0.8323 0.068 Uiso 1 1 calc R . .
H40C H 0.9073 0.1532 0.8302 0.068 Uiso 1 1 calc R . .
C41 C 0.9035(5) 0.5106(5) 0.9222(4) 0.0432(17) Uani 1 1 d . . .
H41A H 0.9666 0.5589 0.9156 0.065 Uiso 1 1 calc R . .
H41B H 0.9016 0.5035 0.9811 0.065 Uiso 1 1 calc R . .
H41C H 0.8454 0.5285 0.9046 0.065 Uiso 1 1 calc R . .
C42 C 0.8027(4) 0.1650(5) 0.5968(4) 0.0332(15) Uani 1 1 d . . .
C43 C 0.7417(5) 0.0905(5) 0.5817(4) 0.0391(16) Uani 1 1 d . . .
C44 C 0.6606(5) -0.0017(5) 0.5595(4) 0.0486(18) Uani 1 1 d . D .
H44A H 0.6798 -0.0395 0.5119 0.058 Uiso 1 1 calc R . .
H44B H 0.5969 0.0082 0.5406 0.058 Uiso 1 1 calc R . .
C45 C 0.6407(5) -0.0560(5) 0.6306(5) 0.057(2) Uani 1 1 d . . .
H45A H 0.5839 -0.1147 0.6120 0.068 Uiso 1 1 calc R C 1
H45B H 0.6205 -0.0191 0.6782 0.068 Uiso 1 1 calc R C 1
C46 C 0.7355(6) -0.0788(5) 0.6596(5) 0.057(2) Uani 0.619(11) 1 d PD D 1
H46A H 0.7633 -0.1052 0.6102 0.068 Uiso 0.619(11) 1 calc PR D 1
H46B H 0.7882 -0.0207 0.6879 0.068 Uiso 0.619(11) 1 calc PR D 1
C47 C 0.7113(15) -0.147(3) 0.718(2) 0.088(8) Uani 0.619(11) 1 d PD D 1
H47A H 0.6742 -0.2092 0.6855 0.105 Uiso 0.619(11) 1 calc PR D 1
H47B H 0.6656 -0.1292 0.7578 0.105 Uiso 0.619(11) 1 calc PR D 1
C48 C 0.8041(16) -0.1513(17) 0.7676(11) 0.089(6) Uani 0.619(11) 1 d PD D 1
H48A H 0.8382 -0.0907 0.8047 0.106 Uiso 0.619(11) 1 calc PR D 1
H48B H 0.7830 -0.1997 0.8029 0.106 Uiso 0.619(11) 1 calc PR D 1
C49 C 0.8787(14) -0.1751(13) 0.7063(13) 0.114(6) Uani 0.619(11) 1 d PD D 1
H49A H 0.9393 -0.1763 0.7383 0.171 Uiso 0.619(11) 1 calc PR D 1
H49B H 0.8984 -0.1276 0.6707 0.171 Uiso 0.619(11) 1 calc PR D 1
H49C H 0.8455 -0.2363 0.6712 0.171 Uiso 0.619(11) 1 calc PR D 1
C46' C 0.7355(6) -0.0788(5) 0.6596(5) 0.057(2) Uani 0.381(11) 1 d PD D 5
H46C H 0.7927 -0.0195 0.6721 0.068 Uiso 0.381(11) 1 calc PR D 5
H46D H 0.7518 -0.1181 0.6115 0.068 Uiso 0.381(11) 1 calc PR D 5
C47' C 0.734(3) -0.126(4) 0.733(3) 0.088(8) Uani 0.381(11) 1 d PD D 5
H47C H 0.7377 -0.0809 0.7847 0.105 Uiso 0.381(11) 1 calc PR D 5
H47D H 0.6680 -0.1769 0.7287 0.105 Uiso 0.381(11) 1 calc PR D 5
C48' C 0.819(3) -0.167(2) 0.741(2) 0.089(6) Uani 0.381(11) 1 d PD D 5
H48C H 0.8236 -0.2033 0.6863 0.106 Uiso 0.381(11) 1 calc PR D 5
H48D H 0.8035 -0.2102 0.7817 0.106 Uiso 0.381(11) 1 calc PR D 5
C49' C 0.9223(19) -0.090(2) 0.771(2) 0.114(6) Uani 0.381(11) 1 d PD D 5
H49D H 0.9755 -0.1185 0.7759 0.171 Uiso 0.381(11) 1 calc PR D 5
H49E H 0.9180 -0.0541 0.8252 0.171 Uiso 0.381(11) 1 calc PR D 5
H49F H 0.9386 -0.0480 0.7298 0.171 Uiso 0.381(11) 1 calc PR D 5
C50 C 1.0099(5) 0.1306(5) 0.6721(5) 0.066(2) Uani 1 1 d . . .
H50A H 1.0673 0.1068 0.6662 0.099 Uiso 1 1 calc R . .
H50B H 0.9465 0.0796 0.6528 0.099 Uiso 1 1 calc R . .
H50C H 1.0089 0.1564 0.7311 0.099 Uiso 1 1 calc R . .
C51 C 1.0340(5) 0.1589(5) 0.5089(4) 0.061(2) Uani 1 1 d . . .
H51A H 1.0860 0.1288 0.5137 0.092 Uiso 1 1 calc R . .
H51B H 1.0535 0.2035 0.4706 0.092 Uiso 1 1 calc R . .
H51C H 0.9688 0.1116 0.4870 0.092 Uiso 1 1 calc R . .
C52 C 1.1503(4) 0.2942(4) 0.6482(4) 0.0393(16) Uani 1 1 d . . .
H52A H 1.1939 0.2558 0.6539 0.059 Uiso 1 1 calc R . .
H52B H 1.1499 0.3317 0.7027 0.059 Uiso 1 1 calc R . .
H52C H 1.1763 0.3354 0.6082 0.059 Uiso 1 1 calc R . .

loop_
_atom_site_aniso_label
_atom_site_aniso_U_11
_atom_site_aniso_U_22
_atom_site_aniso_U_33
_atom_site_aniso_U_23
_atom_site_aniso_U_13
_atom_site_aniso_U_12
Rh1 0.0160(2) 0.0358(3) 0.0292(3) 0.0011(2) 0.0021(2) 0.0074(2)
P1 0.0201(8) 0.0398(10) 0.0376(10) 0.0057(8) 0.0032(7) 0.0106(7)
N1 0.019(2) 0.039(3) 0.027(3) 0.000(2) 0.003(2) 0.008(2)
N2 0.023(3) 0.031(3) 0.028(3) -0.003(2) 0.004(2) 0.001(2)
N3 0.016(2) 0.043(3) 0.026(3) -0.003(2) 0.000(2) 0.007(2)
N4 0.023(3) 0.041(3) 0.025(3) -0.004(2) 0.000(2) 0.011(2)
N5 0.016(2) 0.030(3) 0.032(3) -0.001(2) 0.002(2) 0.006(2)
N6 0.024(3) 0.040(3) 0.024(3) 0.001(2) 0.000(2) 0.010(2)
B1 0.026(4) 0.036(4) 0.023(4) 0.002(3) -0.001(3) 0.009(3)
C1 0.019(3) 0.052(4) 0.020(3) -0.002(3) 0.003(2) 0.008(3)
C2 0.023(3) 0.062(5) 0.024(3) -0.005(3) -0.003(3) 0.011(3)
C3 0.025(3) 0.040(4) 0.030(3) -0.009(3) 0.012(3) -0.001(3)
C4 0.023(3) 0.047(4) 0.025(3) 0.001(3) -0.001(3) 0.013(3)
C5 0.020(3) 0.059(5) 0.029(3) -0.005(3) 0.002(3) 0.016(3)
C6 0.028(3) 0.050(4) 0.023(3) -0.012(3) -0.009(3) 0.024(3)
C7 0.015(3) 0.042(4) 0.028(3) -0.004(3) 0.001(2) 0.009(3)
C8 0.027(3) 0.053(4) 0.022(3) 0.001(3) 0.000(3) 0.019(3)
C9 0.031(3) 0.051(4) 0.035(4) 0.008(3) 0.007(3) 0.017(3)
C10 0.027(3) 0.071(5) 0.030(4) 0.014(3) 0.002(3) 0.012(3)
C11 0.035(4) 0.040(4) 0.053(5) -0.004(3) 0.003(3) 0.000(3)
C12 0.023(3) 0.053(5) 0.047(4) 0.002(3) 0.006(3) 0.007(3)
C13 0.036(4) 0.054(4) 0.040(4) -0.002(3) -0.006(3) 0.028(3)
C14 0.033(4) 0.058(5) 0.031(4) -0.004(3) 0.000(3) 0.016(3)
C15 0.061(5) 0.053(5) 0.035(4) 0.011(3) 0.003(3) 0.023(4)
C16 0.031(3) 0.042(4) 0.034(4) 0.012(3) 0.010(3) 0.021(3)
C17 0.023(3) 0.037(4) 0.062(5) 0.001(4) 0.004(3) 0.010(3)
C18 0.030(4) 0.050(5) 0.075(5) -0.021(4) -0.006(4) 0.010(3)
C19 0.061(5) 0.053(5) 0.058(5) -0.007(4) 0.001(4) 0.014(4)
C20 0.088(7) 0.056(6) 0.055(5) -0.004(4) -0.015(5) -0.010(5)
C21 0.064(12) 0.051(13) 0.089(10) 0.023(8) -0.021(9) -0.007(11)
C22 0.088(15) 0.15(2) 0.061(17) -0.008(14) -0.017(12) 0.035(13)
C23 0.089(17) 0.088(13) 0.20(2) 0.071(15) 0.006(17) 0.041(17)
C20' 0.088(7) 0.056(6) 0.055(5) -0.004(4) -0.015(5) -0.010(5)
C21' 0.064(12) 0.051(13) 0.089(10) 0.023(8) -0.021(9) -0.007(11)
C22' 0.088(15) 0.15(2) 0.061(17) -0.008(14) -0.017(12) 0.035(13)
C23' 0.089(17) 0.088(13) 0.20(2) 0.071(15) 0.006(17) 0.041(17)
C20" 0.088(7) 0.056(6) 0.055(5) -0.004(4) -0.015(5) -0.010(5)
C21" 0.064(12) 0.051(13) 0.089(10) 0.023(8) -0.021(9) -0.007(11)
C22" 0.088(15) 0.15(2) 0.061(17) -0.008(14) -0.017(12) 0.035(13)
C23" 0.089(17) 0.088(13) 0.20(2) 0.071(15) 0.006(17) 0.041(17)
C24 0.023(3) 0.061(5) 0.058(5) -0.009(4) 0.003(3) 0.021(3)
C25 0.036(4) 0.048(4) 0.073(5) 0.016(4) 0.018(4) 0.018(3)
C26 0.023(3) 0.052(4) 0.033(4) 0.003(3) 0.001(3) 0.011(3)
Rh2 0.0164(2) 0.0417(3) 0.0277(3) -0.0001(2) 0.0010(2) 0.0099(2)
P2 0.0226(8) 0.0455(11) 0.0422(10) -0.0051(8) 0.0010(7) 0.0141(8)
N7 0.021(3) 0.046(3) 0.025(3) 0.005(2) 0.001(2) 0.007(2)
N8 0.019(3) 0.045(3) 0.027(3) 0.010(3) 0.001(2) 0.005(2)
N9 0.020(3) 0.029(3) 0.030(3) -0.004(2) -0.002(2) 0.003(2)
N10 0.017(2) 0.037(3) 0.032(3) 0.004(2) 0.004(2) 0.008(2)
N11 0.017(2) 0.038(3) 0.030(3) 0.004(2) -0.003(2) 0.006(2)
N12 0.016(2) 0.035(3) 0.025(3) 0.002(2) 0.004(2) 0.003(2)
B2 0.031(4) 0.034(4) 0.031(4) -0.003(3) 0.004(3) 0.010(3)
C27 0.015(3) 0.065(5) 0.033(4) 0.019(3) -0.003(3) 0.011(3)
C28 0.021(3) 0.051(5) 0.047(4) 0.028(4) 0.000(3) 0.000(3)
C29 0.020(3) 0.039(4) 0.046(4) 0.019(3) 0.005(3) -0.001(3)
C30 0.023(3) 0.035(4) 0.036(4) 0.009(3) 0.007(3) 0.008(3)
C31 0.020(3) 0.044(4) 0.040(4) 0.015(3) 0.005(3) 0.012(3)
C32 0.024(3) 0.035(4) 0.038(4) 0.011(3) 0.013(3) 0.011(3)
C33 0.012(3) 0.041(4) 0.037(4) 0.006(3) 0.001(2) 0.007(3)
C34 0.015(3) 0.052(4) 0.036(4) 0.008(3) 0.003(3) 0.007(3)
C35 0.017(3) 0.041(4) 0.034(4) 0.004(3) 0.001(3) 0.009(3)
C36 0.024(3) 0.083(5) 0.038(4) 0.016(4) 0.007(3) 0.023(3)
C37 0.037(4) 0.044(5) 0.062(5) 0.018(4) -0.002(3) 0.002(3)
C38 0.026(3) 0.056(4) 0.028(3) 0.006(3) -0.004(3) 0.018(3)
C39 0.028(3) 0.039(4) 0.051(4) 0.004(3) 0.001(3) 0.015(3)
C40 0.039(4) 0.047(4) 0.046(4) 0.010(3) -0.003(3) 0.009(3)
C41 0.037(4) 0.062(5) 0.029(4) -0.009(3) -0.001(3) 0.023(3)
C42 0.022(3) 0.049(4) 0.031(4) -0.004(3) 0.003(3) 0.019(3)
C43 0.033(4) 0.048(5) 0.039(4) 0.007(3) 0.011(3) 0.016(3)
C44 0.031(4) 0.048(4) 0.056(5) -0.008(4) 0.004(3) 0.006(3)
C45 0.041(4) 0.046(5) 0.067(5) -0.011(4) 0.017(4) -0.002(4)
C46 0.066(5) 0.043(5) 0.051(5) -0.001(4) 0.014(4) 0.005(4)
C47 0.093(12) 0.074(16) 0.099(13) 0.032(13) 0.042(11) 0.019(12)
C48 0.137(12) 0.082(12) 0.071(14) 0.033(11) 0.061(11) 0.055(9)
C49 0.106(13) 0.109(14) 0.161(18) 0.073(12) 0.054(12) 0.055(12)
C46' 0.066(5) 0.043(5) 0.051(5) -0.001(4) 0.014(4) 0.005(4)
C47' 0.093(12) 0.074(16) 0.099(13) 0.032(13) 0.042(11) 0.019(12)
C48' 0.137(12) 0.082(12) 0.071(14) 0.033(11) 0.061(11) 0.055(9)
C49' 0.106(13) 0.109(14) 0.161(18) 0.073(12) 0.054(12) 0.055(12)
C50 0.030(4) 0.067(5) 0.117(7) 0.033(5) 0.016(4) 0.028(4)
C51 0.042(4) 0.083(6) 0.051(5) -0.028(4) -0.013(4) 0.032(4)
C52 0.023(3) 0.058(4) 0.035(4) -0.005(3) -0.004(3) 0.017(3)

loop_
_atom_type_symbol
_atom_type_description
_atom_type_scat_dispersion_real
_atom_type_scat_dispersion_imag
_atom_type_scat_source
C C 0.0033 0.0016 'International Tables Vol C Tables 4.2.6.8 and 6.1.1.4'
H H 0.0000 0.0000 'International Tables Vol C Tables 4.2.6.8 and 6.1.1.4'
B B 0.0013 0.0007 'International Tables Vol C Tables 4.2.6.8 and 6.1.1.4'
N N 0.0061 0.0033 'International Tables Vol C Tables 4.2.6.8 and 6.1.1.4'
P P 0.1023 0.0942 'International Tables Vol C Tables 4.2.6.8 and 6.1.1.4'
Rh Rh -1.1178 0.9187 'International Tables Vol C Tables 4.2.6.8 and 6.1.1.4'

loop_
_geom_angle_atom_site_label_1
_geom_angle_atom_site_label_2
_geom_angle_atom_site_label_3
_geom_angle
C16 Rh1 N3 95.7(2)
C16 Rh1 N1 174.6(2)
N3 Rh1 N1 82.70(17)
C16 Rh1 P1 84.59(16)
N3 Rh1 P1 176.10(14)
N1 Rh1 P1 96.65(13)
C16 Rh1 N5 94.2(2)
N3 Rh1 N5 84.20(17)
N1 Rh1 N5 90.79(17)
P1 Rh1 N5 99.66(12)
C16 Rh1 H1 81(2)
N3 Rh1 H1 90(2)
N1 Rh1 H1 94(2)
P1 Rh1 H1 87(2)
N5 Rh1 H1 172(2)
C26 P1 C24 100.1(3)
C26 P1 C25 104.8(3)
C24 P1 C25 101.7(3)
C26 P1 Rh1 114.1(2)
C24 P1 Rh1 118.6(2)
C25 P1 Rh1 115.4(2)
C1 N1 N2 106.6(5)
C1 N1 Rh1 135.7(4)
N2 N1 Rh1 117.7(3)
C3 N2 N1 109.5(5)
C3 N2 B1 130.6(5)
N1 N2 B1 119.1(4)
C4 N3 N4 107.7(5)
C4 N3 Rh1 134.5(4)
N4 N3 Rh1 117.4(3)
C6 N4 N3 108.7(5)
C6 N4 B1 130.5(5)
N3 N4 B1 120.7(4)
C7 N5 N6 106.6(5)
C7 N5 Rh1 139.0(4)
N6 N5 Rh1 114.4(3)
C9 N6 N5 110.6(5)
C9 N6 B1 127.8(5)
N5 N6 B1 119.7(5)
N6 B1 N4 109.6(5)
N6 B1 N2 109.4(5)
N4 B1 N2 110.2(5)
N6 B1 H1B 109.2
N4 B1 H1B 109.2
N2 B1 H1B 109.2
N1 C1 C2 109.8(5)
N1 C1 C10 123.5(6)
C2 C1 C10 126.7(5)
C3 C2 C1 107.1(5)
C3 C2 H2A 126.4
C1 C2 H2A 126.4
N2 C3 C2 106.9(6)
N2 C3 C11 123.5(6)
C2 C3 C11 129.5(6)
N3 C4 C5 109.7(5)
N3 C4 C12 121.4(5)
C5 C4 C12 128.9(5)
C6 C5 C4 105.6(5)
C6 C5 H5 127.2
C4 C5 H5 127.2
N4 C6 C5 108.2(5)
N4 C6 C13 123.9(6)
C5 C6 C13 127.9(5)
N5 C7 C8 109.8(5)
N5 C7 C14 124.2(6)
C8 C7 C14 125.9(5)
C9 C8 C7 106.0(5)
C9 C8 H8 127.0
C7 C8 H8 127.0
N6 C9 C8 107.0(6)
N6 C9 C15 123.7(6)
C8 C9 C15 129.3(6)
C1 C10 H10A 109.5
C1 C10 H10B 109.5
H10A C10 H10B 109.5
C1 C10 H10C 109.5
H10A C10 H10C 109.5
H10B C10 H10C 109.5
C3 C11 H11A 109.5
C3 C11 H11B 109.5
H11A C11 H11B 109.5
C3 C11 H11C 109.5
H11A C11 H11C 109.5
H11B C11 H11C 109.5
C4 C12 H12A 109.5
C4 C12 H12B 109.5
H12A C12 H12B 109.5
C4 C12 H12C 109.5
H12A C12 H12C 109.5
H12B C12 H12C 109.5
C6 C13 H13A 109.5
C6 C13 H13B 109.5
H13A C13 H13B 109.5
C6 C13 H13C 109.5
H13A C13 H13C 109.5
H13B C13 H13C 109.5
C7 C14 H14A 109.5
C7 C14 H14B 109.5
H14A C14 H14B 109.5
C7 C14 H14C 109.5
H14A C14 H14C 109.5
H14B C14 H14C 109.5
C9 C15 H15A 109.5
C9 C15 H15B 109.5
H15A C15 H15B 109.5
C9 C15 H15C 109.5
H15A C15 H15C 109.5
H15B C15 H15C 109.5
C17 C16 Rh1 175.0(5)
C16 C17 C18 177.4(7)
C17 C18 C19 114.1(6)
C17 C18 H18A 108.7
C19 C18 H18A 108.7
C17 C18 H18B 108.7
C19 C18 H18B 108.7
H18A C18 H18B 107.6
C20 C19 C18 113.9(7)
C20 C19 H19A 108.8
C18 C19 H19A 108.8
C20 C19 H19B 108.8
C18 C19 H19B 108.8
H19A C19 H19B 107.7
C19 C20 C21 112.7(13)
C19 C20 H20A 109.1
C21 C20 H20A 109.1
C19 C20 H20B 109.1
C21 C20 H20B 109.1
H20A C20 H20B 107.8
C20 C21 C22 112(2)
C20 C21 H21A 109.2
C22 C21 H21A 109.2
C20 C21 H21B 109.2
C22 C21 H21B 109.2
H21A C21 H21B 107.9
C23 C22 C21 105(3)
C23 C22 H22A 110.8
C21 C22 H22A 110.8
C23 C22 H22B 110.8
C21 C22 H22B 110.8
H22A C22 H22B 108.9
C22 C23 H23A 109.5
C22 C23 H23B 109.5
H23A C23 H23B 109.5
C22 C23 H23C 109.5
H23A C23 H23C 109.5
H23B C23 H23C 109.5
C22' C21' H21C 108.7
C22' C21' H21D 108.7
H21C C21' H21D 107.6
C23' C22' C21' 103(3)
C23' C22' H22C 111.2
C21' C22' H22C 111.2
C23' C22' H22D 111.2
C21' C22' H22D 111.2
H22C C22' H22D 109.1
C22' C23' H23D 109.5
C22' C23' H23E 109.5
H23D C23' H23E 109.5
C22' C23' H23F 109.5
H23D C23' H23F 109.5
H23E C23' H23F 109.5
C22" C21" H21E 110.5
C22" C21" H21F 110.5
H21E C21" H21F 108.7
C23" C22" C21" 101(2)
C23" C22" H22E 111.5
C21" C22" H22E 111.5
C23" C22" H22F 111.5
C21" C22" H22F 111.5
H22E C22" H22F 109.3
C22" C23" H23G 109.5
C22" C23" H23H 109.5
H23G C23" H23H 109.5
C22" C23" H23I 109.5
H23G C23" H23I 109.5
H23H C23" H23I 109.5
P1 C24 H24A 109.5
P1 C24 H24B 109.5
H24A C24 H24B 109.5
P1 C24 H24C 109.5
H24A C24 H24C 109.5
H24B C24 H24C 109.5
P1 C25 H25A 109.5
P1 C25 H25B 109.5
H25A C25 H25B 109.5
P1 C25 H25C 109.5
H25A C25 H25C 109.5
H25B C25 H25C 109.5
P1 C26 H26A 109.5
P1 C26 H26B 109.5
H26A C26 H26B 109.5
P1 C26 H26C 109.5
H26A C26 H26C 109.5
H26B C26 H26C 109.5
C42 Rh2 N9 93.8(2)
C42 Rh2 N7 173.0(2)
N9 Rh2 N7 83.42(17)
C42 Rh2 P2 86.73(16)
N9 Rh2 P2 176.50(13)
N7 Rh2 P2 95.71(13)
C42 Rh2 N11 95.2(2)
N9 Rh2 N11 84.43(17)
N7 Rh2 N11 90.88(17)
P2 Rh2 N11 98.98(12)
C42 Rh2 H2 81(2)
N9 Rh2 H2 91(2)
N7 Rh2 H2 92(2)
P2 Rh2 H2 86(2)
N11 Rh2 H2 174(2)
C50 P2 C52 100.2(3)
C50 P2 C51 101.1(4)
C52 P2 C51 104.6(3)
C50 P2 Rh2 118.3(2)
C52 P2 Rh2 115.2(2)
C51 P2 Rh2 115.3(2)
C27 N7 N8 106.6(5)
C27 N7 Rh2 135.4(4)
N8 N7 Rh2 117.5(3)
C29 N8 N7 109.2(5)
C29 N8 B2 128.7(5)
N7 N8 B2 120.2(5)
C30 N9 N10 107.5(4)
C30 N9 Rh2 135.1(4)
N10 N9 Rh2 117.3(3)
C32 N10 N9 109.1(5)
C32 N10 B2 130.1(5)
N9 N10 B2 120.7(4)
C33 N11 N12 107.0(5)
C33 N11 Rh2 138.0(4)
N12 N11 Rh2 114.7(3)
C35 N12 N11 109.5(5)
C35 N12 B2 128.5(5)
N11 N12 B2 120.4(5)
N8 B2 N12 111.6(5)
N8 B2 N10 107.8(5)
N12 B2 N10 108.7(5)
N8 B2 H2B 109.6
N12 B2 H2B 109.6
N10 B2 H2B 109.6
N7 C27 C28 109.4(6)
N7 C27 C36 123.4(6)
C28 C27 C36 127.1(6)
C29 C28 C27 107.5(5)
C29 C28 H28 126.3
C27 C28 H28 126.3
C28 C29 N8 107.3(6)
C28 C29 C37 130.3(6)
N8 C29 C37 122.4(5)
N9 C30 C31 108.9(5)
N9 C30 C38 121.9(5)
C31 C30 C38 129.2(5)
C32 C31 C30 106.3(5)
C32 C31 H31 126.8
C30 C31 H31 126.8
N10 C32 C31 108.1(5)
N10 C32 C39 122.9(5)
C31 C32 C39 128.9(5)
N11 C33 C34 108.9(5)
N11 C33 C40 123.4(5)
C34 C33 C40 127.5(6)
C35 C34 C33 107.3(6)
C35 C34 H34 126.4
C33 C34 H34 126.4
N12 C35 C34 107.3(5)
N12 C35 C41 122.4(6)
C34 C35 C41 130.3(6)
C27 C36 H36A 109.5
C27 C36 H36B 109.5
H36A C36 H36B 109.5
C27 C36 H36C 109.5
H36A C36 H36C 109.5
H36B C36 H36C 109.5
C29 C37 H37A 109.5
C29 C37 H37B 109.5
H37A C37 H37B 109.5
C29 C37 H37C 109.5
H37A C37 H37C 109.5
H37B C37 H37C 109.5
C30 C38 H38A 109.5
C30 C38 H38B 109.5
H38A C38 H38B 109.5
C30 C38 H38C 109.5
H38A C38 H38C 109.5
H38B C38 H38C 109.5
C32 C39 H39A 109.5
C32 C39 H39B 109.5
H39A C39 H39B 109.5
C32 C39 H39C 109.5
H39A C39 H39C 109.5
H39B C39 H39C 109.5
C33 C40 H40A 109.5
C33 C40 H40B 109.5
H40A C40 H40B 109.5
C33 C40 H40C 109.5
H40A C40 H40C 109.5
H40B C40 H40C 109.5
C35 C41 H41A 109.5
C35 C41 H41B 109.5
H41A C41 H41B 109.5
C35 C41 H41C 109.5
H41A C41 H41C 109.5
H41B C41 H41C 109.5
C43 C42 Rh2 176.1(6)
C42 C43 C44 176.5(7)
C43 C44 C45 114.1(6)
C43 C44 H44A 108.7
C45 C44 H44A 108.7
C43 C44 H44B 108.7
C45 C44 H44B 108.7
H44A C44 H44B 107.6
C44 C45 C46 111.4(5)
C44 C45 H45A 109.3
C46 C45 H45A 109.3
C44 C45 H45B 109.3
C46 C45 H45B 109.3
H45A C45 H45B 108.0
C47 C46 C45 111.5(9)
C47 C46 H46A 109.3
C45 C46 H46A 109.3
C47 C46 H46B 109.3
C45 C46 H46B 109.3
H46A C46 H46B 108.0
C46 C47 C48 113.9(14)
C46 C47 H47A 108.8
C48 C47 H47A 108.8
C46 C47 H47B 108.8
C48 C47 H47B 108.8
H47A C47 H47B 107.7
C49 C48 C47 110(2)
C49 C48 H48A 109.8
C47 C48 H48A 109.8
C49 C48 H48B 109.8
C47 C48 H48B 109.8
H48A C48 H48B 108.2
C48 C49 H49A 109.5
C48 C49 H49B 109.5
H49A C49 H49B 109.5
C48 C49 H49C 109.5
H49A C49 H49C 109.5
H49B C49 H49C 109.5
C48' C47' H47C 108.7
C48' C47' H47D 108.7
H47C C47' H47D 107.6
C47' C48' C49' 112(3)
C47' C48' H48C 109.3
C49' C48' H48C 109.3
C47' C48' H48D 109.3
C49' C48' H48D 109.3
H48C C48' H48D 108.0
C48' C49' H49D 109.5
C48' C49' H49E 109.5
H49D C49' H49E 109.5
C48' C49' H49F 109.5
H49D C49' H49F 109.5
H49E C49' H49F 109.5
P2 C50 H50A 109.5
P2 C50 H50B 109.5
H50A C50 H50B 109.5
P2 C50 H50C 109.5
H50A C50 H50C 109.5
H50B C50 H50C 109.5
P2 C51 H51A 109.5
P2 C51 H51B 109.5
H51A C51 H51B 109.5
P2 C51 H51C 109.5
H51A C51 H51C 109.5
H51B C51 H51C 109.5
P2 C52 H52A 109.5
P2 C52 H52B 109.5
H52A C52 H52B 109.5
P2 C52 H52C 109.5
H52A C52 H52C 109.5
H52B C52 H52C 109.5

loop_
_geom_bond_atom_site_label_1
_geom_bond_atom_site_label_2
_geom_bond_distance
Rh1 C16 1.992(7)
Rh1 N3 2.103(5)
Rh1 N1 2.119(5)
Rh1 P1 2.2384(16)
Rh1 N5 2.284(5)
Rh1 H1 1.61(6)
P1 C26 1.794(6)
P1 C24 1.812(6)
P1 C25 1.817(6)
N1 C1 1.341(7)
N1 N2 1.377(6)
N2 C3 1.371(7)
N2 B1 1.542(8)
N3 C4 1.324(7)
N3 N4 1.369(6)
N4 C6 1.360(7)
N4 B1 1.527(8)
N5 C7 1.346(7)
N5 N6 1.361(6)
N6 C9 1.358(7)
N6 B1 1.524(8)
B1 H1B 1.0000
C1 C2 1.387(8)
C1 C10 1.488(8)
C2 C3 1.372(8)
C2 H2A 0.9500
C3 C11 1.488(8)
C4 C5 1.399(8)
C4 C12 1.494(8)
C5 C6 1.373(8)
C5 H5 0.9500
C6 C13 1.484(8)
C7 C8 1.397(8)
C7 C14 1.490(8)
C8 C9 1.389(8)
C8 H8 0.9500
C9 C15 1.502(8)
C10 H10A 0.9800
C10 H10B 0.9800
C10 H10C 0.9800
C11 H11A 0.9800
C11 H11B 0.9800
C11 H11C 0.9800
C12 H12A 0.9800
C12 H12B 0.9800
C12 H12C 0.9800
C13 H13A 0.9800
C13 H13B 0.9800
C13 H13C 0.9800
C14 H14A 0.9800
C14 H14B 0.9800
C14 H14C 0.9800
C15 H15A 0.9800
C15 H15B 0.9800
C15 H15C 0.9800
C16 C17 1.160(8)
C17 C18 1.502(9)
C18 C19 1.503(9)
C18 H18A 0.9900
C18 H18B 0.9900
C19 C20 1.497(10)
C19 H19A 0.9900
C19 H19B 0.9900
C20 C21 1.530(18)
C20 H20A 0.9900
C20 H20B 0.9900
C21 C22 1.59(3)
C21 H21A 0.9900
C21 H21B 0.9900
C22 C23 1.50(3)
C22 H22A 0.9900
C22 H22B 0.9900
C23 H23A 0.9800
C23 H23B 0.9800
C23 H23C 0.9800
C21' C22' 1.59(3)
C21' H21C 0.9900
C21' H21D 0.9900
C22' C23' 1.50(3)
C22' H22C 0.9900
C22' H22D 0.9900
C23' H23D 0.9800
C23' H23E 0.9800
C23' H23F 0.9800
C21" C22" 1.60(3)
C21" H21E 0.9900
C21" H21F 0.9900
C22" C23" 1.50(2)
C22" H22E 0.9900
C22" H22F 0.9900
C23" H23G 0.9800
C23" H23H 0.9800
C23" H23I 0.9800
C24 H24A 0.9800
C24 H24B 0.9800
C24 H24C 0.9800
C25 H25A 0.9800
C25 H25B 0.9800
C25 H25C 0.9800
C26 H26A 0.9800
C26 H26B 0.9800
C26 H26C 0.9800
Rh2 C42 1.987(7)
Rh2 N9 2.119(5)
Rh2 N7 2.121(5)
Rh2 P2 2.2333(17)
Rh2 N11 2.258(5)
Rh2 H2 1.56(6)
P2 C50 1.784(7)
P2 C52 1.808(6)
P2 C51 1.808(6)
N7 C27 1.337(7)
N7 N8 1.384(6)
N8 C29 1.362(7)
N8 B2 1.526(8)
N9 C30 1.339(7)
N9 N10 1.370(6)
N10 C32 1.361(7)
N10 B2 1.561(8)
N11 C33 1.341(7)
N11 N12 1.374(6)
N12 C35 1.355(7)
N12 B2 1.527(8)
B2 H2B 1.0000
C27 C28 1.387(9)
C27 C36 1.497(8)
C28 C29 1.360(9)
C28 H28 0.9500
C29 C37 1.475(9)
C30 C31 1.405(8)
C30 C38 1.481(8)
C31 C32 1.367(8)
C31 H31 0.9500
C32 C39 1.493(8)
C33 C34 1.386(8)
C33 C40 1.492(8)
C34 C35 1.367(8)
C34 H34 0.9500
C35 C41 1.488(8)
C36 H36A 0.9800
C36 H36B 0.9800
C36 H36C 0.9800
C37 H37A 0.9800
C37 H37B 0.9800
C37 H37C 0.9800
C38 H38A 0.9800
C38 H38B 0.9800
C38 H38C 0.9800
C39 H39A 0.9800
C39 H39B 0.9800
C39 H39C 0.9800
C40 H40A 0.9800
C40 H40B 0.9800
C40 H40C 0.9800
C41 H41A 0.9800
C41 H41B 0.9800
C41 H41C 0.9800
C42 C43 1.174(8)
C43 C44 1.489(9)
C44 C45 1.514(9)
C44 H44A 0.9900
C44 H44B 0.9900
C45 C46 1.543(10)
C45 H45A 0.9900
C45 H45B 0.9900
C46 C47 1.487(14)
C46 H46A 0.9900
C46 H46B 0.9900
C47 C48 1.52(2)
C47 H47A 0.9900
C47 H47B 0.9900
C48 C49 1.555(19)
C48 H48A 0.9900
C48 H48B 0.9900
C49 H49A 0.9800
C49 H49B 0.9800
C49 H49C 0.9800
C47' C48' 1.52(2)
C47' H47C 0.9900
C47' H47D 0.9900
C48' C49' 1.55(2)
C48' H48C 0.9900
C48' H48D 0.9900
C49' H49D 0.9800
C49' H49E 0.9800
C49' H49F 0.9800
C50 H50A 0.9800
C50 H50B 0.9800
C50 H50C 0.9800
C51 H51A 0.9800
C51 H51B 0.9800
C51 H51C 0.9800
C52 H52A 0.9800
C52 H52B 0.9800
C52 H52C 0.9800

loop_
_geom_torsion_atom_site_label_1
_geom_torsion_atom_site_label_2
_geom_torsion_atom_site_label_3
_geom_torsion_atom_site_label_4
_geom_torsion
C16 Rh1 P1 C26 162.7(3)
N3 Rh1 P1 C26 -103(2)
N1 Rh1 P1 C26 -22.6(3)
N5 Rh1 P1 C26 69.3(2)
C16 Rh1 P1 C24 45.1(3)
N3 Rh1 P1 C24 140(2)
N1 Rh1 P1 C24 -140.2(3)
N5 Rh1 P1 C24 -48.3(3)
C16 Rh1 P1 C25 -75.8(3)
N3 Rh1 P1 C25 19(2)
N1 Rh1 P1 C25 98.8(3)
N5 Rh1 P1 C25 -169.2(3)
C16 Rh1 N1 C1 53(2)
N3 Rh1 N1 C1 126.5(5)
P1 Rh1 N1 C1 -49.6(5)
N5 Rh1 N1 C1 -149.4(5)
C16 Rh1 N1 N2 -127(2)
N3 Rh1 N1 N2 -53.6(4)
P1 Rh1 N1 N2 130.3(3)
N5 Rh1 N1 N2 30.5(4)
C1 N1 N2 C3 2.6(6)
Rh1 N1 N2 C3 -177.4(3)
C1 N1 N2 B1 -168.2(4)
Rh1 N1 N2 B1 11.9(6)
C16 Rh1 N3 C4 38.6(6)
N1 Rh1 N3 C4 -136.1(5)
P1 Rh1 N3 C4 -56(2)
N5 Rh1 N3 C4 132.3(5)
C16 Rh1 N3 N4 -133.7(4)
N1 Rh1 N3 N4 51.5(4)
P1 Rh1 N3 N4 132.1(19)
N5 Rh1 N3 N4 -40.0(4)
C4 N3 N4 C6 -1.8(6)
Rh1 N3 N4 C6 172.4(3)
C4 N3 N4 B1 177.4(5)
Rh1 N3 N4 B1 -8.3(6)
C16 Rh1 N5 C7 -30.8(5)
N3 Rh1 N5 C7 -126.1(5)
N1 Rh1 N5 C7 151.3(5)
P1 Rh1 N5 C7 54.4(5)
C16 Rh1 N5 N6 147.6(3)
N3 Rh1 N5 N6 52.2(3)
N1 Rh1 N5 N6 -30.3(3)
P1 Rh1 N5 N6 -127.2(3)
C7 N5 N6 C9 0.2(6)
Rh1 N5 N6 C9 -178.7(3)
C7 N5 N6 B1 165.5(4)
Rh1 N5 N6 B1 -13.3(5)
C9 N6 B1 N4 111.7(6)
N5 N6 B1 N4 -50.8(6)
C9 N6 B1 N2 -127.3(6)
N5 N6 B1 N2 70.1(6)
C6 N4 B1 N6 -113.2(6)
N3 N4 B1 N6 67.8(6)
C6 N4 B1 N2 126.4(6)
N3 N4 B1 N2 -52.6(7)
C3 N2 B1 N6 120.9(6)
N1 N2 B1 N6 -70.7(6)
C3 N2 B1 N4 -118.5(6)
N1 N2 B1 N4 49.9(6)
N2 N1 C1 C2 -2.9(6)
Rh1 N1 C1 C2 177.1(4)
N2 N1 C1 C10 174.3(5)
Rh1 N1 C1 C10 -5.8(8)
N1 C1 C2 C3 2.1(6)
C10 C1 C2 C3 -174.9(5)
N1 N2 C3 C2 -1.3(6)
B1 N2 C3 C2 168.0(5)
N1 N2 C3 C11 175.8(5)
B1 N2 C3 C11 -14.9(9)
C1 C2 C3 N2 -0.5(6)
C1 C2 C3 C11 -177.3(6)
N4 N3 C4 C5 1.1(6)
Rh1 N3 C4 C5 -171.8(4)
N4 N3 C4 C12 -177.6(5)
Rh1 N3 C4 C12 9.5(8)
N3 C4 C5 C6 0.1(6)
C12 C4 C5 C6 178.6(6)
N3 N4 C6 C5 1.9(6)
B1 N4 C6 C5 -177.2(5)
N3 N4 C6 C13 -175.3(5)
B1 N4 C6 C13 5.6(9)
C4 C5 C6 N4 -1.2(6)
C4 C5 C6 C13 175.9(5)
N6 N5 C7 C8 0.4(6)
Rh1 N5 C7 C8 178.8(4)
N6 N5 C7 C14 -175.0(5)
Rh1 N5 C7 C14 3.5(8)
N5 C7 C8 C9 -0.8(6)
C14 C7 C8 C9 174.4(5)
N5 N6 C9 C8 -0.7(6)
B1 N6 C9 C8 -164.6(5)
N5 N6 C9 C15 179.3(5)
B1 N6 C9 C15 15.5(9)
C7 C8 C9 N6 0.9(6)
C7 C8 C9 C15 -179.2(6)
N3 Rh1 C16 C17 -163(7)
N1 Rh1 C16 C17 -90(7)
P1 Rh1 C16 C17 14(7)
N5 Rh1 C16 C17 113(7)
Rh1 C16 C17 C18 -33(23)
C16 C17 C18 C19 40(18)
C17 C18 C19 C20 60.2(9)
C18 C19 C20 C21 -159(2)
C19 C20 C21 C22 -160(2)
C20 C21 C22 C23 -99(4)
C42 Rh2 P2 C50 -47.5(4)
N9 Rh2 P2 C50 -146(2)
N7 Rh2 P2 C50 139.1(3)
N11 Rh2 P2 C50 47.3(3)
C42 Rh2 P2 C52 -165.9(3)
N9 Rh2 P2 C52 96(2)
N7 Rh2 P2 C52 20.7(3)
N11 Rh2 P2 C52 -71.1(3)
C42 Rh2 P2 C51 72.2(3)
N9 Rh2 P2 C51 -26(2)
N7 Rh2 P2 C51 -101.2(3)
N11 Rh2 P2 C51 167.0(3)
C42 Rh2 N7 C27 -53.4(19)
N9 Rh2 N7 C27 -119.9(5)
P2 Rh2 N7 C27 56.7(5)
N11 Rh2 N7 C27 155.8(5)
C42 Rh2 N7 N8 118.0(16)
N9 Rh2 N7 N8 51.5(4)
P2 Rh2 N7 N8 -131.9(3)
N11 Rh2 N7 N8 -32.8(4)
C27 N7 N8 C29 -0.2(6)
Rh2 N7 N8 C29 -173.9(3)
C27 N7 N8 B2 165.4(5)
Rh2 N7 N8 B2 -8.3(6)
C42 Rh2 N9 C30 -39.8(5)
N7 Rh2 N9 C30 133.8(5)
P2 Rh2 N9 C30 58(2)
N11 Rh2 N9 C30 -134.7(5)
C42 Rh2 N9 N10 137.8(4)
N7 Rh2 N9 N10 -48.6(4)
P2 Rh2 N9 N10 -124(2)
N11 Rh2 N9 N10 42.9(4)
C30 N9 N10 C32 0.1(6)
Rh2 N9 N10 C32 -178.2(3)
C30 N9 N10 B2 -177.9(5)
Rh2 N9 N10 B2 3.9(6)
C42 Rh2 N11 C33 28.4(5)
N9 Rh2 N11 C33 121.7(5)
N7 Rh2 N11 C33 -155.0(5)
P2 Rh2 N11 C33 -59.1(5)
C42 Rh2 N11 N12 -144.0(3)
N9 Rh2 N11 N12 -50.7(3)
N7 Rh2 N11 N12 32.6(3)
P2 Rh2 N11 N12 128.5(3)
C33 N11 N12 C35 1.5(6)
Rh2 N11 N12 C35 176.2(3)
C33 N11 N12 B2 -165.5(5)
Rh2 N11 N12 B2 9.2(6)
C29 N8 B2 N12 -131.7(6)
N7 N8 B2 N12 65.8(6)
C29 N8 B2 N10 109.1(6)
N7 N8 B2 N10 -53.4(7)
C35 N12 B2 N8 130.6(6)
N11 N12 B2 N8 -65.1(6)
C35 N12 B2 N10 -110.7(6)
N11 N12 B2 N10 53.6(6)
C32 N10 B2 N8 -120.8(6)
N9 N10 B2 N8 56.6(7)
C32 N10 B2 N12 118.0(6)
N9 N10 B2 N12 -64.5(6)
N8 N7 C27 C28 0.7(6)
Rh2 N7 C27 C28 172.8(4)
N8 N7 C27 C36 -175.3(5)
Rh2 N7 C27 C36 -3.3(9)
N7 C27 C28 C29 -1.0(7)
C36 C27 C28 C29 174.9(6)
C27 C28 C29 N8 0.9(7)
C27 C28 C29 C37 -176.9(6)
N7 N8 C29 C28 -0.4(6)
B2 N8 C29 C28 -164.5(5)
N7 N8 C29 C37 177.5(5)
B2 N8 C29 C37 13.5(9)
N10 N9 C30 C31 0.4(6)
Rh2 N9 C30 C31 178.1(4)
N10 N9 C30 C38 178.8(5)
Rh2 N9 C30 C38 -3.4(8)
N9 C30 C31 C32 -0.7(6)
C38 C30 C31 C32 -178.9(6)
N9 N10 C32 C31 -0.5(6)
B2 N10 C32 C31 177.2(5)
N9 N10 C32 C39 177.0(5)
B2 N10 C32 C39 -5.3(9)
C30 C31 C32 N10 0.7(6)
C30 C31 C32 C39 -176.6(6)
N12 N11 C33 C34 -2.5(6)
Rh2 N11 C33 C34 -175.3(4)
N12 N11 C33 C40 173.4(5)
Rh2 N11 C33 C40 0.7(9)
N11 C33 C34 C35 2.6(6)
C40 C33 C34 C35 -173.1(5)
N11 N12 C35 C34 0.1(6)
B2 N12 C35 C34 165.8(5)
N11 N12 C35 C41 -178.0(5)
B2 N12 C35 C41 -12.4(8)
C33 C34 C35 N12 -1.6(6)
C33 C34 C35 C41 176.3(5)
N9 Rh2 C42 C43 83(8)
N7 Rh2 C42 C43 17(9)
P2 Rh2 C42 C43 -93(8)
N11 Rh2 C42 C43 168(8)
Rh2 C42 C43 C44 -53(17)
C42 C43 C44 C45 -140(11)
C43 C44 C45 C46 -61.8(8)
C44 C45 C46 C47 -169.5(19)
C45 C46 C47 C48 -164(2)
C46 C47 C48 C49 -57(4)
